data_7202332
loop_
_publ_author_name
'Du, Miao'
'Zhang, Zhi-Hui'
'Wang, Xiu-Guang'
'Tang, Liang-Fu'
'Zhao, Xiao-Jun'

_publ_section_title
;
 Structural modulation of polythreading and interpenetrating
 coordination networks with an elongated dipyridyl building block and
 various anionic co-ligands
;
_journal_issue 12
_journal_name_full CrystEngComm
_journal_page_first 1855
_journal_paper_doi 10.1039/b810121c
_journal_volume 10
_journal_year 2008
_chemical_formula_sum 'C38 H44.5 N7 Ni O8.75'
_chemical_formula_weight 798.02
_chemical_name_systematic
;
?
;
_space_group_IT_number 14
_symmetry_cell_setting monoclinic
_symmetry_space_group_name_Hall '-P 2ybc'
_symmetry_space_group_name_H-M 'P 1 21/c 1'
_atom_sites_solution_hydrogens geom
_atom_sites_solution_primary direct
_atom_sites_solution_secondary difmap
_audit_creation_method SHELXL-97
_cell_angle_alpha 90.00
_cell_angle_beta 99.533(4)
_cell_angle_gamma 90.00
_cell_formula_units_Z 4
_cell_length_a 11.414(4)
_cell_length_b 16.924(5)
_cell_length_c 23.486(7)
_cell_measurement_reflns_used 2844
_cell_measurement_temperature 293(2)
_cell_measurement_theta_max 22.23
_cell_measurement_theta_min 2.13
_cell_volume 4474(2)
_computing_cell_refinement 'Bruker APEX II'
_computing_data_collection 'Bruker APEX II'
_computing_data_reduction 'Bruker SAINT'
_computing_molecular_graphics 'Bruker SHELXTL'
_computing_publication_material 'Bruker SHELXTL'
_computing_structure_refinement 'SHELXL-97 (Sheldrick, 1997)'
_computing_structure_solution 'SHELXS-97 (Sheldrick, 1990)'
_diffrn_ambient_temperature 293(2)
_diffrn_measured_fraction_theta_full 0.996
_diffrn_measured_fraction_theta_max 0.996
_diffrn_measurement_device_type 'APEX II CCD area detector'
_diffrn_measurement_method 'phi and omega scans'
_diffrn_radiation_monochromator graphite
_diffrn_radiation_source 'fine-focus sealed tube'
_diffrn_radiation_type MoK\a
_diffrn_radiation_wavelength 0.71073
_diffrn_reflns_av_R_equivalents 0.0804
_diffrn_reflns_av_sigmaI/netI 0.1156
_diffrn_reflns_limit_h_max 13
_diffrn_reflns_limit_h_min -13
_diffrn_reflns_limit_k_max 18
_diffrn_reflns_limit_k_min -20
_diffrn_reflns_limit_l_max 18
_diffrn_reflns_limit_l_min -27
_diffrn_reflns_number 21875
_diffrn_reflns_theta_full 25.01
_diffrn_reflns_theta_max 25.01
_diffrn_reflns_theta_min 1.81
_exptl_absorpt_coefficient_mu 0.488
_exptl_absorpt_correction_T_max 0.9302
_exptl_absorpt_correction_T_min 0.8969
_exptl_absorpt_correction_type multi-scan
_exptl_absorpt_process_details SADABS
_exptl_crystal_colour Green
_exptl_crystal_density_diffrn 1.185
_exptl_crystal_density_meas ?
_exptl_crystal_density_method 'not measured'
_exptl_crystal_description Prism
_exptl_crystal_F_000 1678
_exptl_crystal_size_max 0.25
_exptl_crystal_size_mid 0.20
_exptl_crystal_size_min 0.18
_refine_diff_density_max 0.826
_refine_diff_density_min -0.443
_refine_diff_density_rms 0.116
_refine_ls_extinction_coef 0.0049(9)
_refine_ls_extinction_expression Fc^*^=kFc[1+0.001xFc^2^\l^3^/sin(2\q)]^-1/4^
_refine_ls_extinction_method SHELXL
_refine_ls_goodness_of_fit_ref 1.070
_refine_ls_hydrogen_treatment constr
_refine_ls_matrix_type full
_refine_ls_number_parameters 512
_refine_ls_number_reflns 7856
_refine_ls_number_restraints 9
_refine_ls_restrained_S_all 1.070
_refine_ls_R_factor_all 0.1265
_refine_ls_R_factor_gt 0.0720
_refine_ls_shift/su_max 0.000
_refine_ls_shift/su_mean 0.000
_refine_ls_structure_factor_coef Fsqd
_refine_ls_weighting_details 'calc w=1/[\s^2^(Fo^2^)+(0.1360P)^2^+1.3351P] where P=(Fo^2^+2Fc^2^)/3'
_refine_ls_weighting_scheme calc
_refine_ls_wR_factor_gt 0.1972
_refine_ls_wR_factor_ref 0.2280
_reflns_number_gt 3865
_reflns_number_total 7856
_reflns_threshold_expression >2sigma(I)
_cod_data_source_file b810121c.txt
_cod_data_source_block 5.Ni
_cod_depositor_comments
;
The following automatic conversions were performed:
'_symmetry_cell_setting' value 'Monoclinic' changed to 'monoclinic'
according to '/home/saulius/struct/CIF-dictionaries/cif_core.dic'
dictionary named 'cif_core.dic' version 2.4.1 from
2010-06-29.

'_exptl_absorpt_correction_type' value 'MULTI-SCAN' changed
to 'multi-scan' according to
'/home/saulius/struct/CIF-dictionaries/cif_core.dic' dictionary named
'cif_core.dic' version 2.4.1 from
2010-06-29.

'_refine_ls_hydrogen_treatment' value 'Constr' changed to
'constr' according to '/home/saulius/struct/CIF-dictionaries/cif_core.dic'
dictionary named 'cif_core.dic' version 2.4.1 from 2010-06-29.

Automatic conversion script
Id: cif_fix_enum 1527 2010-12-29 10:47:43Z saulius 

The following automatic conversions were performed:

'_exptl_crystal_density_meas' value 'NONE' was changed to '?' - the
value is perceived as not measured.

Automatic conversion script
Id: cif_fix_values 3008 2015-01-20 13:52:24Z robertas 
;
_cod_original_sg_symbol_H-M P2(1)/c
_cod_original_formula_sum 'C38 H44.50 N7 Ni O8.75'
_cod_database_code 7202332

loop_
_symmetry_equiv_pos_as_xyz
'x, y, z'
'-x, y+1/2, -z+1/2'
'-x, -y, -z'
'x, -y-1/2, z-1/2'

loop_
_atom_site_label
_atom_site_type_symbol
_atom_site_fract_x
_atom_site_fract_y
_atom_site_fract_z
_atom_site_U_iso_or_equiv
_atom_site_adp_type
_atom_site_occupancy
_atom_site_symmetry_multiplicity
_atom_site_calc_flag
_atom_site_refinement_flags
_atom_site_disorder_assembly
_atom_site_disorder_group
Ni1 Ni 1.17583(7) 0.25339(5) 0.32544(3) 0.0433(3) Uani 1 1 d . . .
O1 O 1.0401(4) 0.2863(3) 0.2646(2) 0.0530(11) Uani 1 1 d . . .
O2 O 1.0868(4) 0.4083(3) 0.2426(2) 0.0661(14) Uani 1 1 d . . .
O3 O 0.2644(5) 0.4000(3) -0.0930(3) 0.0829(18) Uani 1 1 d . . .
O4 O 0.3149(4) 0.2791(3) -0.1162(2) 0.0535(12) Uani 1 1 d . . .
O5 O 1.0876(4) 0.1473(3) 0.3289(2) 0.0613(13) Uani 1 1 d . . .
H5A H 1.0801 0.1334 0.2937 0.092 Uiso 1 1 d R . .
H5B H 1.1338 0.1112 0.3446 0.092 Uiso 1 1 d R . .
O6 O 1.2586(4) 0.3639(2) 0.3238(2) 0.0546(12) Uani 1 1 d . . .
H6A H 1.2868 0.3695 0.3593 0.082 Uiso 1 1 d R . .
H6B H 1.2116 0.3862 0.2967 0.082 Uiso 1 1 d R . .
N1 N 1.0879(4) 0.2956(3) 0.3905(2) 0.0472(13) Uani 1 1 d . . .
N2 N 0.7763(5) 0.4474(3) 0.5632(3) 0.0512(14) Uani 1 1 d . . .
N3 N 0.8628(5) 0.4253(3) 0.6064(2) 0.0563(15) Uani 1 1 d . . .
N4 N 0.5828(5) 0.4389(3) 0.5897(2) 0.0510(14) Uani 1 1 d . . .
N5 N 0.5041(5) 0.4077(3) 0.5457(3) 0.0565(15) Uani 1 1 d . . .
N6 N 0.2660(4) 0.2871(3) 0.7604(2) 0.0498(13) Uani 1 1 d . . .
C1 C 0.9691(5) 0.3542(4) 0.4764(3) 0.0493(16) Uani 1 1 d . . .
C2 C 0.9881(6) 0.3995(4) 0.4310(3) 0.0562(18) Uani 1 1 d . . .
H2 H 0.9612 0.4515 0.4283 0.067 Uiso 1 1 calc R . .
C3 C 1.0464(6) 0.3697(4) 0.3891(3) 0.0540(17) Uani 1 1 d . . .
H3 H 1.0576 0.4022 0.3585 0.065 Uiso 1 1 calc R . .
C4 C 1.0696(6) 0.2521(4) 0.4354(3) 0.0533(17) Uani 1 1 d . . .
H4 H 1.0980 0.2005 0.4375 0.064 Uiso 1 1 calc R . .
C5 C 1.0123(6) 0.2776(4) 0.4785(3) 0.0573(18) Uani 1 1 d . . .
H5 H 1.0024 0.2442 0.5088 0.069 Uiso 1 1 calc R . .
C6 C 0.9057(6) 0.3863(4) 0.5207(3) 0.0521(17) Uani 1 1 d . . .
C7 C 0.7982(6) 0.4252(4) 0.5106(3) 0.0520(17) Uani 1 1 d . . .
C8 C 0.7132(7) 0.4395(5) 0.4564(3) 0.074(2) Uani 1 1 d . . .
H8A H 0.6336 0.4299 0.4630 0.111 Uiso 1 1 calc R . .
H8B H 0.7310 0.4045 0.4268 0.111 Uiso 1 1 calc R . .
H8C H 0.7200 0.4932 0.4443 0.111 Uiso 1 1 calc R . .
C9 C 0.9414(6) 0.3866(4) 0.5806(3) 0.0563(18) Uani 1 1 d . . .
C10 C 1.0524(7) 0.3541(5) 0.6150(3) 0.084(3) Uani 1 1 d . . .
H10A H 1.1157 0.3915 0.6153 0.126 Uiso 1 1 calc R . .
H10B H 1.0729 0.3056 0.5979 0.126 Uiso 1 1 calc R . .
H10C H 1.0401 0.3443 0.6538 0.126 Uiso 1 1 calc R . .
C11 C 0.6742(6) 0.4898(4) 0.5755(3) 0.0524(16) Uani 1 1 d . . .
H11A H 0.6990 0.5255 0.6075 0.063 Uiso 1 1 calc R . .
H11B H 0.6419 0.5214 0.5421 0.063 Uiso 1 1 calc R . .
C12 C 0.5571(6) 0.4203(4) 0.6418(3) 0.0525(17) Uani 1 1 d . . .
C13 C 0.6336(7) 0.4445(5) 0.6959(3) 0.076(2) Uani 1 1 d . . .
H13A H 0.7140 0.4500 0.6893 0.114 Uiso 1 1 calc R . .
H13B H 0.6304 0.4050 0.7250 0.114 Uiso 1 1 calc R . .
H13C H 0.6062 0.4940 0.7086 0.114 Uiso 1 1 calc R . .
C14 C 0.4575(6) 0.3735(4) 0.6317(3) 0.0517(17) Uani 1 1 d . . .
C15 C 0.4287(6) 0.3667(4) 0.5710(3) 0.0535(17) Uani 1 1 d . . .
C16 C 0.3292(6) 0.3265(5) 0.5350(4) 0.077(2) Uani 1 1 d . . .
H16A H 0.3300 0.3384 0.4951 0.115 Uiso 1 1 calc R . .
H16B H 0.2557 0.3442 0.5454 0.115 Uiso 1 1 calc R . .
H16C H 0.3367 0.2705 0.5409 0.115 Uiso 1 1 calc R . .
C17 C 0.3929(6) 0.3423(4) 0.6750(3) 0.0539(17) Uani 1 1 d . . .
C18 C 0.3772(6) 0.3880(4) 0.7231(3) 0.064(2) Uani 1 1 d . . .
H18 H 0.4090 0.4386 0.7276 0.077 Uiso 1 1 calc R . .
C19 C 0.3152(6) 0.3582(4) 0.7636(3) 0.0598(19) Uani 1 1 d . . .
H19 H 0.3073 0.3898 0.7951 0.072 Uiso 1 1 calc R . .
C20 C 0.2797(6) 0.2443(4) 0.7145(3) 0.0596(19) Uani 1 1 d . . .
H20 H 0.2447 0.1946 0.7106 0.072 Uiso 1 1 calc R . .
C21 C 0.3424(6) 0.2688(4) 0.6725(3) 0.061(2) Uani 1 1 d . . .
H21 H 0.3505 0.2351 0.6421 0.074 Uiso 1 1 calc R . .
C22 C 1.0230(6) 0.3488(4) 0.2354(3) 0.0534(17) Uani 1 1 d . . .
C23 C 0.9217(6) 0.3467(4) 0.1874(3) 0.0564(18) Uani 1 1 d . . .
C24 C 0.8835(7) 0.4140(4) 0.1586(4) 0.082(3) Uani 1 1 d . . .
H24 H 0.9229 0.4614 0.1684 0.099 Uiso 1 1 calc R . .
C25 C 0.7884(8) 0.4124(4) 0.1157(4) 0.097(3) Uani 1 1 d . . .
H25 H 0.7622 0.4595 0.0976 0.116 Uiso 1 1 calc R . .
C26 C 0.7281(7) 0.3425(4) 0.0976(4) 0.078(3) Uani 1 1 d . . .
C27 C 0.7672(7) 0.2744(4) 0.1276(4) 0.077(3) Uani 1 1 d . . .
H27 H 0.7288 0.2267 0.1176 0.092 Uiso 1 1 calc R . .
C28 C 0.8625(7) 0.2766(4) 0.1721(3) 0.069(2) Uani 1 1 d . . .
H28 H 0.8873 0.2304 0.1920 0.082 Uiso 1 1 calc R . .
C29 C 0.6254(7) 0.3419(4) 0.0507(4) 0.076(2) Uani 1 1 d . . .
C30 C 0.5425(8) 0.4006(5) 0.0445(4) 0.107(4) Uani 1 1 d . . .
H30 H 0.5501 0.4415 0.0713 0.128 Uiso 1 1 calc R . .
C31 C 0.4495(8) 0.4012(5) 0.0005(4) 0.093(3) Uani 1 1 d . . .
H31 H 0.3950 0.4425 -0.0027 0.112 Uiso 1 1 calc R . .
C32 C 0.4353(6) 0.3415(4) -0.0392(3) 0.064(2) Uani 1 1 d . . .
C33 C 0.5156(7) 0.2814(5) -0.0330(4) 0.070(2) Uani 1 1 d . . .
H33 H 0.5055 0.2396 -0.0591 0.084 Uiso 1 1 calc R . .
C34 C 0.6108(7) 0.2812(4) 0.0108(4) 0.071(2) Uani 1 1 d . . .
H34 H 0.6657 0.2402 0.0137 0.085 Uiso 1 1 calc R . .
C35 C 0.3313(6) 0.3409(4) -0.0866(3) 0.0592(19) Uani 1 1 d . . .
O9 O 0.0346(7) 0.5611(3) 0.2635(3) 0.119(3) Uani 1 1 d . . .
H9A H 0.0611 0.5177 0.2532 0.178 Uiso 1 1 d R . .
H9B H 0.0830 0.5992 0.2613 0.178 Uiso 1 1 d R . .
O7 O 0.4872(6) 0.3706(5) 0.3068(4) 0.136(3) Uani 1 1 d D . .
N7 N 0.6627(6) 0.3106(4) 0.3075(4) 0.120(3) Uani 1 1 d D . .
C36 C 0.5425(7) 0.3092(5) 0.3177(4) 0.121(4) Uani 1 1 d D . .
H36 H 0.5088 0.2646 0.3316 0.146 Uiso 1 1 calc R . .
O8 O 0.186(2) 0.0121(13) 0.5848(12) 0.111(9) Uani 0.25 1 d P . .
H8' H 0.1818 -0.0335 0.5693 0.166 Uiso 0.25 1 d PR . .
H8" H 0.2179 0.0151 0.6201 0.166 Uiso 0.25 1 d PR . .
C38 C 0.7368(9) 0.2412(6) 0.3190(7) 0.224(9) Uani 1 1 d D . .
H38A H 0.7056 0.2076 0.3458 0.336 Uiso 1 1 calc R . .
H38B H 0.8162 0.2569 0.3352 0.336 Uiso 1 1 calc R . .
H38C H 0.7379 0.2130 0.2836 0.336 Uiso 1 1 calc R . .
C37 C 0.7102(10) 0.3806(6) 0.2845(8) 0.218(9) Uani 1 1 d D . .
H37A H 0.6506 0.4039 0.2558 0.327 Uiso 1 1 calc R . .
H37B H 0.7780 0.3665 0.2673 0.327 Uiso 1 1 calc R . .
H37C H 0.7337 0.4178 0.3151 0.327 Uiso 1 1 calc R . .
O10 O 0.1595(15) 0.1341(13) 0.5740(8) 0.180(8) Uani 0.50 1 d P . .
H10' H 0.1510 0.0853 0.5660 0.270 Uiso 0.50 1 d PR . .
H10" H 0.2174 0.1577 0.5628 0.270 Uiso 0.50 1 d PR . .

loop_
_atom_site_aniso_label
_atom_site_aniso_U_11
_atom_site_aniso_U_22
_atom_site_aniso_U_33
_atom_site_aniso_U_23
_atom_site_aniso_U_13
_atom_site_aniso_U_12
Ni1 0.0429(4) 0.0490(5) 0.0371(5) -0.0040(4) 0.0035(3) 0.0050(4)
O1 0.046(2) 0.056(3) 0.055(3) 0.001(2) 0.000(2) 0.003(2)
O2 0.066(3) 0.053(3) 0.072(4) -0.001(3) -0.010(3) 0.001(2)
O3 0.087(4) 0.053(3) 0.092(4) -0.006(3) -0.035(3) 0.005(3)
O4 0.049(3) 0.055(3) 0.052(3) -0.007(2) -0.004(2) -0.011(2)
O5 0.070(3) 0.058(3) 0.054(3) -0.004(2) 0.003(2) 0.003(2)
O6 0.055(3) 0.058(3) 0.049(3) -0.006(2) 0.001(2) 0.001(2)
N1 0.051(3) 0.043(3) 0.047(4) -0.003(3) 0.007(3) 0.000(2)
N2 0.052(3) 0.049(3) 0.056(4) -0.003(3) 0.018(3) 0.000(3)
N3 0.062(4) 0.061(4) 0.049(4) -0.004(3) 0.018(3) -0.006(3)
N4 0.055(3) 0.054(3) 0.047(4) -0.004(3) 0.020(3) -0.007(3)
N5 0.059(4) 0.061(3) 0.053(4) -0.003(3) 0.021(3) -0.009(3)
N6 0.054(3) 0.051(3) 0.046(4) -0.002(3) 0.011(3) -0.008(3)
C1 0.051(4) 0.052(4) 0.049(4) -0.001(3) 0.018(3) 0.000(3)
C2 0.070(5) 0.043(4) 0.062(5) -0.001(3) 0.028(4) 0.008(3)
C3 0.057(4) 0.051(4) 0.056(5) 0.002(3) 0.016(3) 0.002(3)
C4 0.063(4) 0.048(4) 0.049(4) -0.001(4) 0.011(3) 0.011(3)
C5 0.071(5) 0.054(4) 0.050(5) 0.004(3) 0.019(4) 0.006(3)
C6 0.057(4) 0.055(4) 0.048(5) -0.005(3) 0.021(3) -0.003(3)
C7 0.057(4) 0.053(4) 0.050(5) -0.004(3) 0.022(4) -0.005(3)
C8 0.074(5) 0.090(6) 0.058(5) 0.000(4) 0.014(4) 0.019(4)
C9 0.051(4) 0.062(4) 0.060(5) -0.005(4) 0.020(4) -0.001(3)
C10 0.066(5) 0.128(7) 0.057(5) 0.004(5) 0.008(4) 0.025(5)
C11 0.057(4) 0.044(3) 0.062(5) 0.000(3) 0.026(3) -0.001(3)
C12 0.057(4) 0.048(4) 0.055(5) 0.003(3) 0.017(4) 0.001(3)
C13 0.077(5) 0.092(6) 0.059(5) 0.005(4) 0.012(4) -0.017(4)
C14 0.057(4) 0.046(4) 0.057(5) -0.003(3) 0.024(4) -0.002(3)
C15 0.057(4) 0.054(4) 0.054(5) -0.007(3) 0.022(4) 0.000(3)
C16 0.064(5) 0.084(5) 0.086(6) -0.019(5) 0.023(4) -0.026(4)
C17 0.057(4) 0.053(4) 0.055(5) 0.004(3) 0.017(3) -0.003(3)
C18 0.077(5) 0.052(4) 0.069(5) 0.001(4) 0.027(4) -0.013(4)
C19 0.078(5) 0.050(4) 0.056(5) -0.009(3) 0.024(4) -0.008(4)
C20 0.066(4) 0.060(4) 0.056(5) 0.007(4) 0.018(4) -0.021(4)
C21 0.072(5) 0.060(5) 0.055(5) 0.002(4) 0.020(4) -0.007(3)
C22 0.047(4) 0.057(4) 0.054(5) -0.003(4) 0.003(3) 0.004(3)
C23 0.059(4) 0.048(4) 0.056(5) -0.003(3) -0.009(4) 0.009(3)
C24 0.089(6) 0.057(5) 0.082(6) 0.006(4) -0.041(5) -0.014(4)
C25 0.125(7) 0.040(4) 0.101(7) 0.006(4) -0.051(6) -0.001(4)
C26 0.083(5) 0.050(4) 0.085(6) 0.004(4) -0.031(5) 0.000(4)
C27 0.077(5) 0.044(4) 0.094(7) -0.003(4) -0.031(5) 0.000(3)
C28 0.070(5) 0.051(4) 0.076(6) 0.001(4) -0.015(4) 0.003(3)
C29 0.081(5) 0.061(5) 0.071(6) 0.003(4) -0.033(5) -0.006(4)
C30 0.104(7) 0.075(6) 0.117(8) -0.031(5) -0.055(6) 0.023(5)
C31 0.096(6) 0.069(5) 0.095(7) -0.017(5) -0.041(6) 0.013(5)
C32 0.066(5) 0.057(4) 0.060(5) 0.004(4) -0.014(4) -0.010(4)
C33 0.069(5) 0.063(4) 0.073(6) -0.012(4) -0.006(4) -0.001(4)
C34 0.064(5) 0.059(4) 0.080(6) 0.002(4) -0.013(4) 0.002(4)
C35 0.057(4) 0.062(5) 0.055(5) 0.010(4) 0.000(4) -0.003(4)
O9 0.176(7) 0.077(4) 0.088(5) -0.011(4) -0.019(5) 0.051(4)
O7 0.079(5) 0.126(6) 0.211(10) 0.012(6) 0.043(5) 0.016(4)
N7 0.108(7) 0.117(7) 0.136(8) -0.012(6) 0.025(6) 0.018(6)
C36 0.094(8) 0.157(12) 0.114(10) 0.007(9) 0.021(7) -0.013(8)
O8 0.12(2) 0.065(14) 0.16(3) 0.008(15) 0.074(19) -0.033(13)
C38 0.181(15) 0.128(12) 0.36(3) 0.000(14) 0.049(16) 0.060(11)
C37 0.199(16) 0.168(15) 0.33(3) 0.027(15) 0.165(18) -0.014(12)
O10 0.139(14) 0.23(2) 0.174(19) 0.042(15) 0.027(14) 0.009(14)

loop_
_atom_type_symbol
_atom_type_description
_atom_type_scat_dispersion_real
_atom_type_scat_dispersion_imag
_atom_type_scat_source
C C 0.0033 0.0016 'International Tables Vol C Tables 4.2.6.8 and 6.1.1.4'
H H 0.0000 0.0000 'International Tables Vol C Tables 4.2.6.8 and 6.1.1.4'
N N 0.0061 0.0033 'International Tables Vol C Tables 4.2.6.8 and 6.1.1.4'
O O 0.0106 0.0060 'International Tables Vol C Tables 4.2.6.8 and 6.1.1.4'
Ni Ni 0.3393 1.1124 'International Tables Vol C Tables 4.2.6.8 and 6.1.1.4'

loop_
_geom_angle_atom_site_label_1
_geom_angle_atom_site_label_2
_geom_angle_atom_site_label_3
_geom_angle
_geom_angle_site_symmetry_1
_geom_angle_site_symmetry_3
_geom_angle_publ_flag
O4 Ni1 O1 177.84(19) 4_666 . ?
O4 Ni1 O5 94.07(19) 4_666 . ?
O1 Ni1 O5 86.88(18) . . ?
O4 Ni1 N1 90.91(19) 4_666 . ?
O1 Ni1 N1 91.05(19) . . ?
O5 Ni1 N1 88.40(19) . . ?
O4 Ni1 N6 88.9(2) 4_666 4_665 ?
O1 Ni1 N6 89.17(19) . 4_665 ?
O5 Ni1 N6 92.7(2) . 4_665 ?
N1 Ni1 N6 178.9(2) . 4_665 ?
O4 Ni1 O6 87.05(18) 4_666 . ?
O1 Ni1 O6 92.09(18) . . ?
O5 Ni1 O6 177.08(17) . . ?
N1 Ni1 O6 88.88(19) . . ?
N6 Ni1 O6 90.1(2) 4_665 . ?
C22 O1 Ni1 130.8(4) . . ?
C35 O4 Ni1 129.8(4) . 4_465 ?
Ni1 O5 H5A 99.9 . . ?
Ni1 O5 H5B 111.7 . . ?
H5A O5 H5B 100.3 . . ?
Ni1 O6 H6A 100.5 . . ?
Ni1 O6 H6B 100.4 . . ?
H6A O6 H6B 141.0 . . ?
C4 N1 C3 116.0(6) . . ?
C4 N1 Ni1 123.2(4) . . ?
C3 N1 Ni1 120.9(5) . . ?
N3 N2 C7 112.7(5) . . ?
N3 N2 C11 120.3(6) . . ?
C7 N2 C11 126.9(6) . . ?
C9 N3 N2 105.0(6) . . ?
C12 N4 N5 112.7(5) . . ?
C12 N4 C11 129.1(6) . . ?
N5 N4 C11 118.1(5) . . ?
C15 N5 N4 105.0(6) . . ?
C19 N6 C20 115.8(6) . . ?
C19 N6 Ni1 120.7(5) . 4_466 ?
C20 N6 Ni1 123.5(4) . 4_466 ?
C2 C1 C5 117.0(6) . . ?
C2 C1 C6 120.6(6) . . ?
C5 C1 C6 122.4(6) . . ?
C1 C2 C3 120.9(6) . . ?
C1 C2 H2 119.5 . . ?
C3 C2 H2 119.5 . . ?
N1 C3 C2 122.5(7) . . ?
N1 C3 H3 118.7 . . ?
C2 C3 H3 118.7 . . ?
N1 C4 C5 124.8(6) . . ?
N1 C4 H4 117.6 . . ?
C5 C4 H4 117.6 . . ?
C4 C5 C1 118.8(7) . . ?
C4 C5 H5 120.6 . . ?
C1 C5 H5 120.6 . . ?
C7 C6 C9 105.9(6) . . ?
C7 C6 C1 125.8(7) . . ?
C9 C6 C1 128.2(6) . . ?
N2 C7 C6 105.7(6) . . ?
N2 C7 C8 122.9(6) . . ?
C6 C7 C8 131.4(7) . . ?
C7 C8 H8A 109.5 . . ?
C7 C8 H8B 109.5 . . ?
H8A C8 H8B 109.5 . . ?
C7 C8 H8C 109.5 . . ?
H8A C8 H8C 109.5 . . ?
H8B C8 H8C 109.5 . . ?
N3 C9 C6 110.6(6) . . ?
N3 C9 C10 120.7(7) . . ?
C6 C9 C10 128.6(7) . . ?
C9 C10 H10A 109.5 . . ?
C9 C10 H10B 109.5 . . ?
H10A C10 H10B 109.5 . . ?
C9 C10 H10C 109.5 . . ?
H10A C10 H10C 109.5 . . ?
H10B C10 H10C 109.5 . . ?
N4 C11 N2 113.1(5) . . ?
N4 C11 H11A 109.0 . . ?
N2 C11 H11A 109.0 . . ?
N4 C11 H11B 109.0 . . ?
N2 C11 H11B 109.0 . . ?
H11A C11 H11B 107.8 . . ?
N4 C12 C14 106.2(6) . . ?
N4 C12 C13 122.2(6) . . ?
C14 C12 C13 131.5(7) . . ?
C12 C13 H13A 109.5 . . ?
C12 C13 H13B 109.5 . . ?
H13A C13 H13B 109.5 . . ?
C12 C13 H13C 109.5 . . ?
H13A C13 H13C 109.5 . . ?
H13B C13 H13C 109.5 . . ?
C12 C14 C15 105.5(6) . . ?
C12 C14 C17 126.3(7) . . ?
C15 C14 C17 128.1(6) . . ?
N5 C15 C14 110.7(6) . . ?
N5 C15 C16 118.9(7) . . ?
C14 C15 C16 130.4(6) . . ?
C15 C16 H16A 109.5 . . ?
C15 C16 H16B 109.5 . . ?
H16A C16 H16B 109.5 . . ?
C15 C16 H16C 109.5 . . ?
H16A C16 H16C 109.5 . . ?
H16B C16 H16C 109.5 . . ?
C21 C17 C18 115.2(6) . . ?
C21 C17 C14 124.1(7) . . ?
C18 C17 C14 120.8(6) . . ?
C19 C18 C17 120.3(6) . . ?
C19 C18 H18 119.8 . . ?
C17 C18 H18 119.8 . . ?
N6 C19 C18 123.9(7) . . ?
N6 C19 H19 118.1 . . ?
C18 C19 H19 118.1 . . ?
N6 C20 C21 124.3(7) . . ?
N6 C20 H20 117.9 . . ?
C21 C20 H20 117.9 . . ?
C17 C21 C20 120.6(7) . . ?
C17 C21 H21 119.7 . . ?
C20 C21 H21 119.7 . . ?
O2 C22 O1 125.1(6) . . ?
O2 C22 C23 119.6(6) . . ?
O1 C22 C23 115.2(6) . . ?
C24 C23 C28 119.1(6) . . ?
C24 C23 C22 120.4(6) . . ?
C28 C23 C22 120.5(6) . . ?
C25 C24 C23 120.4(7) . . ?
C25 C24 H24 119.8 . . ?
C23 C24 H24 119.8 . . ?
C24 C25 C26 122.4(7) . . ?
C24 C25 H25 118.8 . . ?
C26 C25 H25 118.8 . . ?
C27 C26 C25 116.6(7) . . ?
C27 C26 C29 121.7(7) . . ?
C25 C26 C29 121.6(7) . . ?
C28 C27 C26 120.7(7) . . ?
C28 C27 H27 119.7 . . ?
C26 C27 H27 119.6 . . ?
C27 C28 C23 120.7(7) . . ?
C27 C28 H28 119.6 . . ?
C23 C28 H28 119.6 . . ?
C30 C29 C34 117.8(7) . . ?
C30 C29 C26 121.9(8) . . ?
C34 C29 C26 120.3(7) . . ?
C31 C30 C29 122.0(8) . . ?
C31 C30 H30 119.0 . . ?
C29 C30 H30 119.0 . . ?
C30 C31 C32 120.3(8) . . ?
C30 C31 H31 119.8 . . ?
C32 C31 H31 119.8 . . ?
C33 C32 C31 118.5(7) . . ?
C33 C32 C35 121.1(7) . . ?
C31 C32 C35 120.4(7) . . ?
C32 C33 C34 121.4(7) . . ?
C32 C33 H33 119.3 . . ?
C34 C33 H33 119.3 . . ?
C33 C34 C29 120.0(7) . . ?
C33 C34 H34 120.0 . . ?
C29 C34 H34 120.0 . . ?
O3 C35 O4 124.6(6) . . ?
O3 C35 C32 118.7(7) . . ?
O4 C35 C32 116.6(6) . . ?
H9A O9 H9B 112.0 . . ?
C36 N7 C37 120.4(7) . . ?
C36 N7 C38 120.2(4) . . ?
C37 N7 C38 119.4(4) . . ?
O7 C36 N7 115.3(7) . . ?
O7 C36 H36 122.3 . . ?
N7 C36 H36 122.3 . . ?
H8' O8 H8" 117.0 . . ?
N7 C38 H38A 109.5 . . ?
N7 C38 H38B 109.5 . . ?
H38A C38 H38B 109.5 . . ?
N7 C38 H38C 109.5 . . ?
H38A C38 H38C 109.5 . . ?
H38B C38 H38C 109.5 . . ?
N7 C37 H37A 109.5 . . ?
N7 C37 H37B 109.5 . . ?
H37A C37 H37B 109.5 . . ?
N7 C37 H37C 109.5 . . ?
H37A C37 H37C 109.5 . . ?
H37B C37 H37C 109.5 . . ?
H10' O10 H10" 117.1 . . ?

loop_
_geom_bond_atom_site_label_1
_geom_bond_atom_site_label_2
_geom_bond_distance
_geom_bond_site_symmetry_2
_geom_bond_publ_flag
Ni1 O4 1.994(4) 4_666 ?
Ni1 O1 2.005(4) . ?
Ni1 O5 2.066(5) . ?
Ni1 N1 2.089(5) . ?
Ni1 N6 2.093(5) 4_665 ?
Ni1 O6 2.098(4) . ?
O1 C22 1.258(8) . ?
O2 C22 1.237(8) . ?
O3 C35 1.252(8) . ?
O4 C35 1.254(8) . ?
O4 Ni1 1.994(4) 4_465 ?
O5 H5A 0.8518 . ?
O5 H5B 0.8498 . ?
O6 H6A 0.8487 . ?
O6 H6B 0.8500 . ?
N1 C4 1.330(8) . ?
N1 C3 1.338(8) . ?
N2 N3 1.346(7) . ?
N2 C7 1.353(8) . ?
N2 C11 1.438(8) . ?
N3 C9 1.335(8) . ?
N4 C12 1.341(8) . ?
N4 N5 1.360(7) . ?
N4 C11 1.433(8) . ?
N5 C15 1.321(8) . ?
N6 C19 1.326(8) . ?
N6 C20 1.328(9) . ?
N6 Ni1 2.093(5) 4_466 ?
C1 C2 1.360(9) . ?
C1 C5 1.385(9) . ?
C1 C6 1.468(9) . ?
C2 C3 1.372(9) . ?
C2 H2 0.9300 . ?
C3 H3 0.9300 . ?
C4 C5 1.363(9) . ?
C4 H4 0.9300 . ?
C5 H5 0.9300 . ?
C6 C7 1.377(9) . ?
C6 C9 1.397(9) . ?
C7 C8 1.489(10) . ?
C8 H8A 0.9600 . ?
C8 H8B 0.9600 . ?
C8 H8C 0.9600 . ?
C9 C10 1.490(9) . ?
C10 H10A 0.9600 . ?
C10 H10B 0.9600 . ?
C10 H10C 0.9600 . ?
C11 H11A 0.9700 . ?
C11 H11B 0.9700 . ?
C12 C14 1.374(9) . ?
C12 C13 1.476(10) . ?
C13 H13A 0.9600 . ?
C13 H13B 0.9600 . ?
C13 H13C 0.9600 . ?
C14 C15 1.413(9) . ?
C14 C17 1.450(9) . ?
C15 C16 1.468(9) . ?
C16 H16A 0.9600 . ?
C16 H16B 0.9600 . ?
C16 H16C 0.9600 . ?
C17 C21 1.369(9) . ?
C17 C18 1.405(10) . ?
C18 C19 1.371(9) . ?
C18 H18 0.9300 . ?
C19 H19 0.9300 . ?
C20 C21 1.374(10) . ?
C20 H20 0.9300 . ?
C21 H21 0.9300 . ?
C22 C23 1.476(9) . ?
C23 C24 1.359(9) . ?
C23 C28 1.383(9) . ?
C24 C25 1.353(10) . ?
C24 H24 0.9300 . ?
C25 C26 1.400(10) . ?
C25 H25 0.9300 . ?
C26 C27 1.386(10) . ?
C26 C29 1.469(10) . ?
C27 C28 1.378(9) . ?
C27 H27 0.9300 . ?
C28 H28 0.9300 . ?
C29 C30 1.363(11) . ?
C29 C34 1.382(10) . ?
C30 C31 1.353(10) . ?
C30 H30 0.9300 . ?
C31 C32 1.367(10) . ?
C31 H31 0.9300 . ?
C32 C33 1.360(10) . ?
C32 C35 1.487(9) . ?
C33 C34 1.366(9) . ?
C33 H33 0.9300 . ?
C34 H34 0.9300 . ?
O9 H9A 0.8447 . ?
O9 H9B 0.8560 . ?
O7 C36 1.221(12) . ?
N7 C36 1.432(11) . ?
N7 C37 1.444(14) . ?
N7 C38 1.446(13) . ?
C36 H36 0.9300 . ?
O8 H8' 0.8511 . ?
O8 H8" 0.8511 . ?
C38 H38A 0.9600 . ?
C38 H38B 0.9600 . ?
C38 H38C 0.9600 . ?
C37 H37A 0.9600 . ?
C37 H37B 0.9600 . ?
C37 H37C 0.9600 . ?
O10 H10' 0.8498 . ?
O10 H10" 0.8498 . ?
